data_2022646
loop_
_publ_author_name
'Setifi, Zouaoui'
'Bern\`es, Sylvain'
'Geiger, David K.'
'Setifi, Fatima'
'Reedijk, Jan'

_publ_section_title
;
 Concomitant dimorphism in
 poly[di-\m-azido-(5,5'-dimethyl-2,2'-bipyridine)iron(II)]
;
_journal_coeditor_code DG3032
_journal_issue 8
_journal_name_full 'Acta Crystallographica Section C'
_journal_page_first
;
;
_journal_paper_doi 10.1107/S2053229622006908
_journal_volume 78
_journal_year 2022
_chemical_formula_iupac '[Fe (N3)2 (C12 H12 N2)]'
_chemical_formula_moiety 'C12 H12 Fe N8'
_chemical_formula_sum 'C12 H12 Fe N8'
_chemical_formula_weight 324.15
_chemical_name_systematic
<i>catena</i>-Poly[[(5,5'-dimethyl-2,2'-bipyridine-\k^2^<i>N</i>,<i>N</i>')iron(II)]-di-\m-azido-\k^2^<i>N</i>^1^:<i>N</i>^3^-[(5,5'-dimethyl-2,2'-bipyridine-\k^2^<i>N</i>,<i>N</i>')iron(II)]-di-\m-azido-\k^2^<i>N</i>^1^:<i>N</i>^1^]
_space_group_crystal_system monoclinic
_space_group_IT_number 14
_space_group_name_Hall '-P 2ybc'
_space_group_name_H-M_alt 'P 1 21/c 1'
_atom_sites_solution_hydrogens geom
_atom_sites_solution_primary dual
_atom_sites_solution_secondary difmap
_audit_creation_method SHELXL-2018/3
_cell_angle_alpha 90
_cell_angle_beta 110.0170(10)
_cell_angle_gamma 90
_cell_formula_units_Z 4
_cell_length_a 7.4901(2)
_cell_length_b 18.3242(5)
_cell_length_c 10.6219(3)
_cell_measurement_reflns_used 9954
_cell_measurement_temperature 298.0(10)
_cell_measurement_theta_max 32.04
_cell_measurement_theta_min 2.32
_cell_volume 1369.79(7)
_computing_cell_refinement
;
SAINT (Bruker, 2017)
;
_computing_data_collection
;
APEX2 (Bruker, 2017)
;
_computing_data_reduction
;
SAINT (Bruker, 2017)
;
_computing_molecular_graphics
;
XP in SHELXTL-Plus (Sheldrick, 2008) and Mercury (Macrae <i>et al.</i>,
2020)
;
_computing_publication_material
;
publCIF (Westrip, 2010)
;
_computing_structure_refinement
;
SHELXL2018 (Sheldrick, 2015b)
;
_computing_structure_solution
;
SHELXT2018 (Sheldrick, 2015a)
;
_diffrn_ambient_temperature 298.0(10)
_diffrn_measured_fraction_theta_full 1.000
_diffrn_measured_fraction_theta_max 1.000
_diffrn_measurement_device_type 'Bruker Kappa APEX CCD area detector'
_diffrn_measurement_method '\w and \f scans'
_diffrn_measurement_specimen_support Mitegen
_diffrn_radiation_monochromator Triumph
_diffrn_radiation_type MoK\a
_diffrn_radiation_wavelength 0.71073
_diffrn_reflns_av_R_equivalents 0.0506
_diffrn_reflns_av_unetI/netI 0.0257
_diffrn_reflns_limit_h_max 11
_diffrn_reflns_limit_h_min -11
_diffrn_reflns_limit_k_max 28
_diffrn_reflns_limit_k_min -28
_diffrn_reflns_limit_l_max 16
_diffrn_reflns_limit_l_min -16
_diffrn_reflns_number 59826
_diffrn_reflns_theta_full 25.242
_diffrn_reflns_theta_max 33.141
_diffrn_reflns_theta_min 2.223
_diffrn_source 'sealed tube'
_exptl_absorpt_coefficient_mu 1.107
_exptl_absorpt_correction_T_max 0.9458
_exptl_absorpt_correction_T_min 0.7681
_exptl_absorpt_correction_type multi-scan
_exptl_absorpt_process_details
;
(SADABS; Bruker, 2017)
;
_exptl_crystal_colour Red
_exptl_crystal_density_diffrn 1.572
_exptl_crystal_description Needle
_exptl_crystal_F_000 664
_exptl_crystal_size_max 0.482
_exptl_crystal_size_mid 0.253
_exptl_crystal_size_min 0.110
_refine_diff_density_max 0.300
_refine_diff_density_min -0.412
_refine_ls_extinction_method none
_refine_ls_goodness_of_fit_ref 1.066
_refine_ls_hydrogen_treatment constr
_refine_ls_matrix_type full
_refine_ls_number_constraints 0
_refine_ls_number_parameters 192
_refine_ls_number_reflns 5235
_refine_ls_number_restraints 0
_refine_ls_restrained_S_all 1.066
_refine_ls_R_factor_all 0.0543
_refine_ls_R_factor_gt 0.0331
_refine_ls_shift/su_max 0.001
_refine_ls_shift/su_mean 0.000
_refine_ls_structure_factor_coef Fsqd
_refine_ls_weighting_details 'w=1/[\s^2^(Fo^2^)+(0.0352P)^2^+0.4096P] where P=(Fo^2^+2Fc^2^)/3'
_refine_ls_weighting_scheme calc
_refine_ls_wR_factor_gt 0.0770
_refine_ls_wR_factor_ref 0.0887
_reflns_number_gt 3944
_reflns_number_total 5235
_reflns_threshold_expression 'I > 2\s(I)'
_cod_data_source_file dg3032sup1.cif
_cod_data_source_block II
_cod_original_sg_symbol_H-M 'P 21/c'
_cod_database_code 2022646
_shelx_estimated_absorpt_t_min 0.617
_shelx_estimated_absorpt_t_max 0.888

loop_
_space_group_symop_operation_xyz
'x, y, z'
'-x, y+1/2, -z+1/2'
'-x, -y, -z'
'x, -y-1/2, z-1/2'

loop_
_atom_site_type_symbol
_atom_site_label
_atom_site_fract_x
_atom_site_fract_y
_atom_site_fract_z
_atom_site_U_iso_or_equiv
_atom_site_adp_type
_atom_site_calc_flag
_atom_site_occupancy
_atom_site_disorder_assembly
_atom_site_disorder_group
Fe Fe1 0.72559(3) 0.98811(2) 0.10470(2) 0.03060(6) Uani d 1 . .
C C1 0.9324(2) 0.85425(8) 0.27457(15) 0.0365(3) Uani d 1 . .
H H1 0.950823 0.840841 0.195475 0.044 Uiso calc 1 . .
C C2 1.0006(2) 0.80795(9) 0.38451(16) 0.0416(3) Uani d 1 . .
C C3 0.9682(2) 0.82909(10) 0.49945(16) 0.0468(4) Uani d 1 . .
H H3 1.007877 0.799138 0.574648 0.056 Uiso calc 1 . .
C C4 0.8777(2) 0.89406(10) 0.50440(15) 0.0423(4) Uani d 1 . .
H H4 0.858581 0.908477 0.582771 0.051 Uiso calc 1 . .
C C5 0.81549(19) 0.93765(9) 0.39050(13) 0.0323(3) Uani d 1 . .
C C6 0.7200(2) 1.00889(8) 0.38550(13) 0.0324(3) Uani d 1 . .
C C7 0.6869(2) 1.04041(10) 0.49472(15) 0.0395(3) Uani d 1 . .
H H7 0.728727 1.017411 0.577785 0.047 Uiso calc 1 . .
C C8 0.5921(2) 1.10573(10) 0.47870(17) 0.0438(4) Uani d 1 . .
H H8 0.568329 1.126733 0.551090 0.053 Uiso calc 1 . .
C C9 0.5316(2) 1.14062(10) 0.35559(17) 0.0413(3) Uani d 1 . .
C C10 0.5745(2) 1.10657(9) 0.25239(15) 0.0380(3) Uani d 1 . .
H H10 0.538119 1.129619 0.169423 0.046 Uiso calc 1 . .
C C11 1.1088(3) 0.73995(11) 0.3770(2) 0.0599(5) Uani d 1 . .
H H11A 1.174306 0.722134 0.465895 0.090 Uiso calc 1 . .
H H11B 1.199238 0.750901 0.333903 0.090 Uiso calc 1 . .
H H11C 1.021839 0.703398 0.326463 0.090 Uiso calc 1 . .
C C12 0.4240(3) 1.21139(11) 0.3304(2) 0.0612(5) Uani d 1 . .
H H12A 0.300820 1.204140 0.263878 0.092 Uiso calc 1 . .
H H12B 0.492598 1.247195 0.299201 0.092 Uiso calc 1 . .
H H12C 0.409648 1.228076 0.412123 0.092 Uiso calc 1 . .
N N1 0.84183(16) 0.91686(7) 0.27619(11) 0.0321(2) Uani d 1 . .
N N2 0.66459(16) 1.04288(7) 0.26560(11) 0.0326(2) Uani d 1 . .
N N3 0.8213(2) 0.92024(8) -0.02225(14) 0.0436(3) Uani d 1 . .
N N4 0.91373(16) 0.93544(7) -0.08793(12) 0.0316(2) Uani d 1 . .
N N5 1.0032(2) 0.94771(8) -0.15657(14) 0.0453(3) Uani d 1 . .
N N6 0.56138(18) 1.06440(7) -0.04290(12) 0.0362(3) Uani d 1 . .
N N7 0.61896(18) 1.09552(7) -0.12009(12) 0.0363(3) Uani d 1 . .
N N8 0.6717(3) 1.12661(12) -0.19359(18) 0.0690(5) Uani d 1 . .

loop_
_atom_site_aniso_label
_atom_site_aniso_U_11
_atom_site_aniso_U_22
_atom_site_aniso_U_33
_atom_site_aniso_U_12
_atom_site_aniso_U_13
_atom_site_aniso_U_23
Fe1 0.03131(10) 0.03888(12) 0.02221(9) 0.00153(8) 0.00992(7) 0.00392(7)
C1 0.0388(7) 0.0382(8) 0.0291(6) -0.0016(6) 0.0073(6) 0.0018(5)
C2 0.0408(8) 0.0375(8) 0.0384(8) -0.0052(6) 0.0032(6) 0.0063(6)
C3 0.0480(9) 0.0526(10) 0.0339(8) -0.0045(8) 0.0064(7) 0.0160(7)
C4 0.0418(8) 0.0572(10) 0.0271(7) -0.0052(7) 0.0110(6) 0.0088(6)
C5 0.0290(6) 0.0436(8) 0.0235(6) -0.0076(5) 0.0080(5) 0.0027(5)
C6 0.0279(6) 0.0439(8) 0.0256(6) -0.0085(5) 0.0098(5) -0.0007(5)
C7 0.0402(7) 0.0534(9) 0.0280(7) -0.0116(7) 0.0156(6) -0.0046(6)
C8 0.0418(8) 0.0559(10) 0.0395(8) -0.0116(7) 0.0213(7) -0.0134(7)
C9 0.0342(7) 0.0462(9) 0.0450(9) -0.0059(6) 0.0152(6) -0.0100(7)
C10 0.0355(7) 0.0436(8) 0.0333(7) -0.0012(6) 0.0099(6) -0.0005(6)
C11 0.0698(13) 0.0429(10) 0.0528(11) 0.0092(9) 0.0029(9) 0.0057(8)
C12 0.0604(12) 0.0546(12) 0.0715(14) 0.0070(9) 0.0264(10) -0.0089(10)
N1 0.0320(5) 0.0385(6) 0.0243(5) -0.0023(5) 0.0076(4) 0.0029(4)
N2 0.0307(5) 0.0417(7) 0.0252(5) -0.0022(5) 0.0091(4) 0.0000(5)
N3 0.0457(7) 0.0531(8) 0.0376(7) -0.0048(6) 0.0215(6) -0.0067(6)
N4 0.0309(5) 0.0334(6) 0.0290(5) -0.0015(4) 0.0083(4) -0.0056(4)
N5 0.0475(7) 0.0525(9) 0.0418(7) -0.0108(6) 0.0231(6) -0.0071(6)
N6 0.0354(6) 0.0448(7) 0.0277(5) -0.0012(5) 0.0097(5) 0.0081(5)
N7 0.0365(6) 0.0429(7) 0.0291(6) 0.0003(5) 0.0107(5) 0.0050(5)
N8 0.0703(11) 0.0911(14) 0.0542(10) -0.0058(10) 0.0323(9) 0.0258(10)

loop_
_atom_type_symbol
_atom_type_description
_atom_type_scat_dispersion_real
_atom_type_scat_dispersion_imag
_atom_type_scat_source
C C 0.0033 0.0016 'International Tables Vol C Tables 4.2.6.8 and 6.1.1.4'
H H 0.0000 0.0000 'International Tables Vol C Tables 4.2.6.8 and 6.1.1.4'
Fe Fe 0.3463 0.8444 'International Tables Vol C Tables 4.2.6.8 and 6.1.1.4'
N N 0.0061 0.0033 'International Tables Vol C Tables 4.2.6.8 and 6.1.1.4'

loop_
_geom_angle_atom_site_label_1
_geom_angle_atom_site_label_2
_geom_angle_atom_site_label_3
_geom_angle_site_symmetry_1
_geom_angle_site_symmetry_3
_geom_angle
_geom_angle_publ_flag
N3 Fe1 N6 . . 98.67(5) ?
N3 Fe1 N2 . . 168.34(5) ?
N6 Fe1 N2 . . 92.97(5) ?
N3 Fe1 N1 . . 93.15(5) ?
N6 Fe1 N1 . . 166.31(5) ?
N2 Fe1 N1 . . 75.40(5) ?
N3 Fe1 N6 . 3_675 93.49(5) ?
N6 Fe1 N6 . 3_675 79.23(5) ?
N2 Fe1 N6 . 3_675 89.42(5) ?
N1 Fe1 N6 . 3_675 93.25(4) ?
N3 Fe1 N5 . 3_775 89.36(5) ?
N6 Fe1 N5 . 3_775 94.71(5) ?
N2 Fe1 N5 . 3_775 88.92(5) ?
N1 Fe1 N5 . 3_775 92.28(5) ?
N6 Fe1 N5 3_675 3_775 173.62(5) ?
N1 C1 C2 . . 123.72(15) ?
N1 C1 H1 . . 118.1 ?
C2 C1 H1 . . 118.1 ?
C3 C2 C1 . . 116.51(16) ?
C3 C2 C11 . . 122.75(16) ?
C1 C2 C11 . . 120.72(16) ?
C2 C3 C4 . . 120.90(15) ?
C2 C3 H3 . . 119.6 ?
C4 C3 H3 . . 119.6 ?
C3 C4 C5 . . 119.03(15) ?
C3 C4 H4 . . 120.5 ?
C5 C4 H4 . . 120.5 ?
N1 C5 C4 . . 120.79(15) ?
N1 C5 C6 . . 115.73(12) ?
C4 C5 C6 . . 123.47(14) ?
N2 C6 C7 . . 120.68(15) ?
N2 C6 C5 . . 115.44(12) ?
C7 C6 C5 . . 123.89(13) ?
C8 C7 C6 . . 119.39(15) ?
C8 C7 H7 . . 120.3 ?
C6 C7 H7 . . 120.3 ?
C7 C8 C9 . . 120.53(15) ?
C7 C8 H8 . . 119.7 ?
C9 C8 H8 . . 119.7 ?
C8 C9 C10 . . 116.59(16) ?
C8 C9 C12 . . 123.29(16) ?
C10 C9 C12 . . 120.11(17) ?
N2 C10 C9 . . 123.75(15) ?
N2 C10 H10 . . 118.1 ?
C9 C10 H10 . . 118.1 ?
C2 C11 H11A . . 109.5 ?
C2 C11 H11B . . 109.5 ?
H11A C11 H11B . . 109.5 ?
C2 C11 H11C . . 109.5 ?
H11A C11 H11C . . 109.5 ?
H11B C11 H11C . . 109.5 ?
C9 C12 H12A . . 109.5 ?
C9 C12 H12B . . 109.5 ?
H12A C12 H12B . . 109.5 ?
C9 C12 H12C . . 109.5 ?
H12A C12 H12C . . 109.5 ?
H12B C12 H12C . . 109.5 ?
C1 N1 C5 . . 119.02(12) ?
C1 N1 Fe1 . . 124.50(10) ?
C5 N1 Fe1 . . 116.47(10) ?
C10 N2 C6 . . 119.03(13) ?
C10 N2 Fe1 . . 124.09(10) ?
C6 N2 Fe1 . . 116.87(10) ?
N4 N3 Fe1 . . 129.28(12) ?
N5 N4 N3 . . 176.96(16) ?
N4 N5 Fe1 . 3_775 127.68(11) ?
N7 N6 Fe1 . . 124.15(10) ?
N7 N6 Fe1 . 3_675 122.70(10) ?
Fe1 N6 Fe1 . 3_675 100.77(5) ?
N8 N7 N6 . . 178.44(19) ?

loop_
_geom_bond_atom_site_label_1
_geom_bond_atom_site_label_2
_geom_bond_site_symmetry_2
_geom_bond_distance
_geom_bond_publ_flag
Fe1 N3 . 2.1308(14) ?
Fe1 N6 . 2.1459(12) ?
Fe1 N2 . 2.1614(12) ?
Fe1 N1 . 2.1668(12) ?
Fe1 N6 3_675 2.2385(13) ?
Fe1 N5 3_775 2.2465(14) ?
C1 N1 . 1.336(2) ?
C1 C2 . 1.391(2) ?
C1 H1 . 0.9300 ?
C2 C3 . 1.379(2) ?
C2 C11 . 1.503(3) ?
C3 C4 . 1.380(3) ?
C3 H3 . 0.9300 ?
C4 C5 . 1.390(2) ?
C4 H4 . 0.9300 ?
C5 N1 . 1.3498(18) ?
C5 C6 . 1.481(2) ?
C6 N2 . 1.3493(18) ?
C6 C7 . 1.392(2) ?
C7 C8 . 1.372(3) ?
C7 H7 . 0.9300 ?
C8 C9 . 1.385(3) ?
C8 H8 . 0.9300 ?
C9 C10 . 1.391(2) ?
C9 C12 . 1.502(3) ?
C10 N2 . 1.331(2) ?
C10 H10 . 0.9300 ?
C11 H11A . 0.9600 ?
C11 H11B . 0.9600 ?
C11 H11C . 0.9600 ?
C12 H12A . 0.9600 ?
C12 H12B . 0.9600 ?
C12 H12C . 0.9600 ?
N3 N4 . 1.1723(17) ?
N4 N5 . 1.1687(17) ?
N6 N7 . 1.1939(17) ?
N7 N8 . 1.1406(19) ?

loop_
_geom_torsion_atom_site_label_1
_geom_torsion_atom_site_label_2
_geom_torsion_atom_site_label_3
_geom_torsion_atom_site_label_4
_geom_torsion_site_symmetry_1
_geom_torsion_site_symmetry_2
_geom_torsion_site_symmetry_3
_geom_torsion_site_symmetry_4
_geom_torsion
_geom_torsion_publ_flag
N1 C1 C2 C3 . . . . 0.9(2) ?
N1 C1 C2 C11 . . . . -177.29(15) ?
C1 C2 C3 C4 . . . . -1.9(2) ?
C11 C2 C3 C4 . . . . 176.25(17) ?
C2 C3 C4 C5 . . . . 1.3(2) ?
C3 C4 C5 N1 . . . . 0.4(2) ?
C3 C4 C5 C6 . . . . -178.88(14) ?
N1 C5 C6 N2 . . . . 2.45(18) ?
C4 C5 C6 N2 . . . . -178.27(13) ?
N1 C5 C6 C7 . . . . -177.60(13) ?
C4 C5 C6 C7 . . . . 1.7(2) ?
N2 C6 C7 C8 . . . . 1.9(2) ?
C5 C6 C7 C8 . . . . -178.07(14) ?
C6 C7 C8 C9 . . . . -0.8(2) ?
C7 C8 C9 C10 . . . . -0.9(2) ?
C7 C8 C9 C12 . . . . 178.80(16) ?
C8 C9 C10 N2 . . . . 1.6(2) ?
C12 C9 C10 N2 . . . . -178.08(15) ?
C2 C1 N1 C5 . . . . 0.7(2) ?
C2 C1 N1 Fe1 . . . . -177.78(11) ?
C4 C5 N1 C1 . . . . -1.4(2) ?
C6 C5 N1 C1 . . . . 177.94(12) ?
C4 C5 N1 Fe1 . . . . 177.26(11) ?
C6 C5 N1 Fe1 . . . . -3.44(15) ?
C9 C10 N2 C6 . . . . -0.6(2) ?
C9 C10 N2 Fe1 . . . . 178.34(11) ?
C7 C6 N2 C10 . . . . -1.2(2) ?
C5 C6 N2 C10 . . . . 178.74(12) ?
C7 C6 N2 Fe1 . . . . 179.78(10) ?
C5 C6 N2 Fe1 . . . . -0.26(15) ?

_cod_database_fobs_code 2022646
